data_7153008
loop_
_publ_author_name
'Ni, Xin-Long'
'Jin, Cheng-Cheng'
'Jiang, Xue-Kai'
'Takimoto, Masashi'
'Rahman, Shofiur'
'Zeng, Xi'
'Hughes, David L.'
'Redshaw, Carl'
'Yamato, Takehiko'

_publ_section_title
;
 Tri-substituted hexahomotrioxacalix[3]arene derivatives bearing imidazole
 units: synthesis and extraction properties for cations and chromate
 anions.
;
_journal_issue 33
_journal_name_full 'Organic &amp; biomolecular chemistry'
_journal_page_first 5435
_journal_page_last 5442
_journal_paper_doi 10.1039/c3ob40601f
_journal_volume 11
_journal_year 2013
_chemical_formula_moiety 'C51 H66 N6 O6, H2 O'
_chemical_formula_structural {CH2C6H2OCH2(cyclo-C3N2H2Me)-2,-tBu-5,CH2O-3-}3.H2O
_chemical_formula_sum 'C51 H68 N6 O7'
_chemical_formula_weight 877.11
_chemical_name_common 'Compound partial-cone-2'
_chemical_name_systematic
;
 ?
;
_space_group_IT_number 14
_symmetry_cell_setting monoclinic
_symmetry_space_group_name_Hall '-P 2yab'
_symmetry_space_group_name_H-M 'P 1 21/a 1'
_atom_sites_solution_hydrogens geom
_atom_sites_solution_primary direct
_atom_sites_solution_secondary difmap
_audit_creation_method 'SHELXL-97 and CrysAlis RED'
_cell_angle_alpha 90.00
_cell_angle_beta 100.908(6)
_cell_angle_gamma 90.00
_cell_formula_units_Z 8
_cell_length_a 20.7295(17)
_cell_length_b 12.6213(4)
_cell_length_c 37.718(3)
_cell_measurement_temperature 140(2)
_cell_volume 9690.0(12)
_computing_cell_refinement
;
 CrysAlis RED, Oxford Diffraction Ltd., Version 1.171.27p5 beta 
;
_computing_data_collection
;
 CrysAlis CCD, Oxford Diffraction Ltd., Version 1.171.27p5 beta 
;
_computing_data_reduction
;
 CrysAlis RED, Oxford Diffraction Ltd., Version 1.171.27p5 beta 
;
_computing_molecular_graphics 'ORTEP (Johnson, 1976 and Farrugia, 2012)'
_computing_publication_material 'SHELXL-97 (Sheldrick, 2008) and WINGX (Farrugia, 2012)'
_computing_structure_refinement 'SHELXL-97 (Sheldrick, 2008)'
_computing_structure_solution 'SHELXS-97 (Sheldrick, 2008)'
_diffrn_ambient_temperature 140(1)
_diffrn_detector_area_resol_mean 16.0050
_diffrn_measured_fraction_theta_full 0.990
_diffrn_measured_fraction_theta_max 0.990
_diffrn_measurement_device_type 'Oxford Diffraction Xcalibur 3/CCD'
_diffrn_measurement_method 'Thin slice \f and \w scans'
_diffrn_radiation_monochromator graphite
_diffrn_radiation_source 'Enhance (Mo) X-ray Source'
_diffrn_radiation_type Mo-K\a
_diffrn_radiation_wavelength 0.71073
_diffrn_reflns_av_R_equivalents 0.0883
_diffrn_reflns_av_sigmaI/netI 0.0757
_diffrn_reflns_limit_h_max 22
_diffrn_reflns_limit_h_min -22
_diffrn_reflns_limit_k_max 13
_diffrn_reflns_limit_k_min -13
_diffrn_reflns_limit_l_max 40
_diffrn_reflns_limit_l_min -40
_diffrn_reflns_number 76163
_diffrn_reflns_theta_full 22.55
_diffrn_reflns_theta_max 22.55
_diffrn_reflns_theta_min 4.18
_exptl_absorpt_coefficient_mu 0.080
_exptl_absorpt_correction_T_max 1.05
_exptl_absorpt_correction_T_min 0.91
_exptl_absorpt_correction_type multi-scan
_exptl_absorpt_process_details 'SADABS V2.10 (Sheldrick, G.M., 2003)'
_exptl_crystal_colour colourless
_exptl_crystal_density_diffrn 1.202
_exptl_crystal_density_method 'not measured'
_exptl_crystal_description prism
_exptl_crystal_F_000 3776
_exptl_crystal_size_max 0.55
_exptl_crystal_size_mid 0.29
_exptl_crystal_size_min 0.24
_refine_diff_density_max 0.438
_refine_diff_density_min -0.245
_refine_diff_density_rms 0.038
_refine_ls_extinction_method none
_refine_ls_goodness_of_fit_ref 0.969
_refine_ls_hydrogen_treatment mixed
_refine_ls_matrix_type full
_refine_ls_number_parameters 1171
_refine_ls_number_reflns 12630
_refine_ls_number_restraints 8
_refine_ls_restrained_S_all 0.969
_refine_ls_R_factor_all 0.1023
_refine_ls_R_factor_gt 0.0508
_refine_ls_shift/su_max 0.004
_refine_ls_shift/su_mean 0.000
_refine_ls_structure_factor_coef Fsqd
_refine_ls_weighting_details 'calc w=1/[\s^2^(Fo^2^)+(0.0542P)^2^+0.0000P] where P=(Fo^2^+2Fc^2^)/3'
_refine_ls_weighting_scheme calc
_refine_ls_wR_factor_gt 0.0958
_refine_ls_wR_factor_ref 0.1087
_reflns_number_gt 7989
_reflns_number_total 12630
_reflns_threshold_expression I>2sigma(I)
_cod_data_source_file c3ob40601f.txt
_cod_data_source_block cr3b
_cod_original_cell_volume 9690.0(11)
_cod_original_sg_symbol_H-M 'P 2(1)/a'
_cod_database_code 7153008

loop_
_symmetry_equiv_pos_as_xyz
'x, y, z'
'-x+1/2, y+1/2, -z'
'-x, -y, -z'
'x-1/2, -y-1/2, z'

loop_
_atom_site_label
_atom_site_type_symbol
_atom_site_fract_x
_atom_site_fract_y
_atom_site_fract_z
_atom_site_U_iso_or_equiv
_atom_site_adp_type
_atom_site_occupancy
_atom_site_symmetry_multiplicity
_atom_site_calc_flag
_atom_site_refinement_flags
O1A O 0.40395(9) 0.90912(15) 0.39089(5) 0.0231(5) Uani 1 1 d .
C1A C 0.40303(13) 0.8106(2) 0.37381(7) 0.0195(7) Uani 1 1 d .
C2A C 0.39638(12) 0.7180(2) 0.39254(7) 0.0183(7) Uani 1 1 d .
C3A C 0.39977(12) 0.6216(2) 0.37496(7) 0.0210(7) Uani 1 1 d .
H3A H 0.3949 0.5593 0.3873 0.025 Uiso 1 1 calc R
C4A C 0.41028(13) 0.6147(2) 0.33940(7) 0.0216(7) Uani 1 1 d .
C5A C 0.41683(13) 0.7098(2) 0.32173(8) 0.0226(7) Uani 1 1 d .
H5A H 0.4239 0.7077 0.2981 0.027 Uiso 1 1 calc R
C6A C 0.41318(12) 0.8083(2) 0.33815(7) 0.0199(7) Uani 1 1 d .
C7A C 0.42155(13) 0.9098(2) 0.31840(8) 0.0245(7) Uani 1 1 d .
H7A1 H 0.4582 0.9490 0.3321 0.029 Uiso 1 1 calc R
H7A2 H 0.4323 0.8925 0.2951 0.029 Uiso 1 1 calc R
O8A O 0.36417(9) 0.97627(15) 0.31276(5) 0.0238(5) Uani 1 1 d .
C9A C 0.31293(13) 0.9407(2) 0.28409(7) 0.0247(7) Uani 1 1 d .
H9A1 H 0.3154 0.8645 0.2812 0.030 Uiso 1 1 calc R
H9A2 H 0.3173 0.9740 0.2615 0.030 Uiso 1 1 calc R
C10A C 0.33957(13) 0.9490(2) 0.39468(8) 0.0254(7) Uani 1 1 d .
H10A H 0.3161 0.8955 0.4057 0.030 Uiso 1 1 calc R
H10B H 0.3139 0.9664 0.3711 0.030 Uiso 1 1 calc R
C11A C 0.34934(13) 1.0447(2) 0.41766(8) 0.0236(7) Uani 1 1 d .
N12A N 0.36114(13) 1.1425(2) 0.40495(7) 0.0332(7) Uani 1 1 d .
C12A C 0.3676(2) 1.1713(3) 0.36837(9) 0.0571(11) Uani 1 1 d .
H12A H 0.4133 1.1738 0.3669 0.086 Uiso 1 1 calc R
H12B H 0.3481 1.2396 0.3625 0.086 Uiso 1 1 calc R
H12C H 0.3457 1.1195 0.3517 0.086 Uiso 1 1 calc R
C13A C 0.36799(17) 1.2110(3) 0.43390(9) 0.0418(9) Uani 1 1 d .
H13A H 0.3768 1.2833 0.4338 0.050 Uiso 1 1 calc R
C14A C 0.35924(16) 1.1517(3) 0.46237(9) 0.0355(9) Uani 1 1 d .
H14A H 0.3607 1.1779 0.4856 0.043 Uiso 1 1 calc R
N15A N 0.34789(12) 1.0472(2) 0.45254(7) 0.0306(7) Uani 1 1 d .
C41A C 0.41421(14) 0.5068(2) 0.32106(8) 0.0241(7) Uani 1 1 d .
C42A C 0.44386(16) 0.5157(3) 0.28702(8) 0.0370(9) Uani 1 1 d .
H42A H 0.4452 0.4469 0.2764 0.056 Uiso 1 1 calc R
H42B H 0.4876 0.5437 0.2932 0.056 Uiso 1 1 calc R
H42C H 0.4173 0.5622 0.2701 0.056 Uiso 1 1 calc R
C43A C 0.34494(15) 0.4591(3) 0.31123(9) 0.0439(10) Uani 1 1 d .
H43A H 0.3472 0.3916 0.2998 0.066 Uiso 1 1 calc R
H43B H 0.3172 0.5058 0.2950 0.066 Uiso 1 1 calc R
H43C H 0.3272 0.4500 0.3328 0.066 Uiso 1 1 calc R
C44A C 0.45714(15) 0.4307(2) 0.34749(8) 0.0319(8) Uani 1 1 d .
H44A H 0.4593 0.3632 0.3361 0.048 Uiso 1 1 calc R
H44B H 0.4383 0.4220 0.3687 0.048 Uiso 1 1 calc R
H44C H 0.5006 0.4595 0.3542 0.048 Uiso 1 1 calc R
O1B O 0.24428(9) 0.80243(15) 0.32322(5) 0.0242(5) Uani 1 1 d .
C1B C 0.21607(13) 0.9005(2) 0.31353(7) 0.0201(7) Uani 1 1 d .
C2B C 0.24841(13) 0.9709(2) 0.29415(7) 0.0201(7) Uani 1 1 d .
C3B C 0.22315(13) 1.0718(2) 0.28740(7) 0.0236(7) Uani 1 1 d .
H3B H 0.2447 1.1185 0.2745 0.028 Uiso 1 1 calc R
C4B C 0.16643(13) 1.1068(2) 0.29914(7) 0.0211(7) Uani 1 1 d .
C5B C 0.13591(13) 1.0334(2) 0.31798(7) 0.0216(7) Uani 1 1 d .
H5B H 0.0979 1.0539 0.3259 0.026 Uiso 1 1 calc R
C6B C 0.15937(13) 0.9303(2) 0.32565(7) 0.0188(7) Uani 1 1 d .
C7B C 0.12539(14) 0.8552(2) 0.34716(8) 0.0262(8) Uani 1 1 d .
H7B1 H 0.0894 0.8203 0.3313 0.031 Uiso 1 1 calc R
H7B2 H 0.1561 0.8014 0.3583 0.031 Uiso 1 1 calc R
O8B O 0.10102(9) 0.91210(15) 0.37428(5) 0.0222(5) Uani 1 1 d .
C9B C 0.07026(13) 0.8453(2) 0.39685(7) 0.0214(7) Uani 1 1 d .
H9B1 H 0.0328 0.8111 0.3819 0.026 Uiso 1 1 calc R
H9B2 H 0.0536 0.8896 0.4141 0.026 Uiso 1 1 calc R
C10B C 0.23057(14) 0.7210(2) 0.29585(7) 0.0256(7) Uani 1 1 d .
H10C H 0.2683 0.6743 0.2979 0.031 Uiso 1 1 calc R
H10D H 0.2240 0.7538 0.2722 0.031 Uiso 1 1 calc R
C11B C 0.17153(14) 0.6573(2) 0.29889(7) 0.0219(7) Uani 1 1 d .
N12B N 0.16702(11) 0.59703(19) 0.32808(6) 0.0219(6) Uani 1 1 d .
C12B C 0.21601(14) 0.5853(3) 0.36133(7) 0.0311(8) Uani 1 1 d .
H12D H 0.2548 0.6245 0.3592 0.047 Uiso 1 1 calc R
H12E H 0.2269 0.5118 0.3652 0.047 Uiso 1 1 calc R
H12F H 0.1984 0.6120 0.3814 0.047 Uiso 1 1 calc R
C13B C 0.10610(14) 0.5506(3) 0.32103(8) 0.0318(8) Uani 1 1 d .
H13B H 0.0884 0.5052 0.3361 0.038 Uiso 1 1 calc R
C14B C 0.07718(15) 0.5839(3) 0.28795(8) 0.0347(8) Uani 1 1 d .
H14B H 0.0353 0.5641 0.2763 0.042 Uiso 1 1 calc R
N15B N 0.11782(12) 0.6513(2) 0.27355(6) 0.0300(6) Uani 1 1 d .
C41B C 0.14204(14) 1.2208(2) 0.29141(8) 0.0269(8) Uani 1 1 d .
C42B C 0.12675(16) 1.2396(3) 0.25041(8) 0.0393(9) Uani 1 1 d .
H42D H 0.1653 1.2255 0.2405 0.059 Uiso 1 1 calc R
H42E H 0.1135 1.3119 0.2456 0.059 Uiso 1 1 calc R
H42F H 0.0919 1.1933 0.2395 0.059 Uiso 1 1 calc R
C43B C 0.07974(15) 1.2436(3) 0.30631(9) 0.0393(9) Uani 1 1 d .
H43D H 0.0457 1.1955 0.2957 0.059 Uiso 1 1 calc R
H43E H 0.0658 1.3151 0.3006 0.059 Uiso 1 1 calc R
H43F H 0.0887 1.2345 0.3320 0.059 Uiso 1 1 calc R
C44B C 0.19546(15) 1.2983(3) 0.30867(9) 0.0377(9) Uani 1 1 d .
H44D H 0.2350 1.2847 0.2996 0.057 Uiso 1 1 calc R
H44E H 0.2039 1.2892 0.3344 0.057 Uiso 1 1 calc R
H44F H 0.1811 1.3695 0.3028 0.057 Uiso 1 1 calc R
O1C O 0.20732(9) 0.87783(15) 0.43407(5) 0.0231(5) Uani 1 1 d .
C1C C 0.17911(13) 0.7783(2) 0.43466(7) 0.0187(7) Uani 1 1 d .
C2C C 0.11362(13) 0.7601(2) 0.41754(7) 0.0192(7) Uani 1 1 d .
C3C C 0.08809(14) 0.6592(2) 0.41963(7) 0.0219(7) Uani 1 1 d .
H3C H 0.0449 0.6467 0.4083 0.026 Uiso 1 1 calc R
C4C C 0.12411(13) 0.5750(2) 0.43791(7) 0.0206(7) Uani 1 1 d .
C5C C 0.19002(13) 0.5950(2) 0.45235(7) 0.0205(7) Uani 1 1 d .
H5C H 0.2160 0.5400 0.4635 0.025 Uiso 1 1 calc R
C6C C 0.21830(13) 0.6946(2) 0.45061(7) 0.0187(7) Uani 1 1 d .
C7C C 0.29159(13) 0.7095(2) 0.46139(7) 0.0205(7) Uani 1 1 d .
H7C1 H 0.3019 0.7812 0.4699 0.025 Uiso 1 1 calc R
H7C2 H 0.3100 0.6602 0.4803 0.025 Uiso 1 1 calc R
O8C O 0.31693(8) 0.68935(15) 0.42911(5) 0.0234(5) Uani 1 1 d .
C9C C 0.38464(12) 0.7184(2) 0.43071(7) 0.0211(7) Uani 1 1 d .
H9C1 H 0.4135 0.6680 0.4453 0.025 Uiso 1 1 calc R
H9C2 H 0.3931 0.7882 0.4413 0.025 Uiso 1 1 calc R
C10C C 0.20615(14) 0.9403(2) 0.46651(8) 0.0268(8) Uani 1 1 d .
H10E H 0.2433 0.9884 0.4705 0.032 Uiso 1 1 calc R
H10F H 0.2104 0.8934 0.4872 0.032 Uiso 1 1 calc R
C11C C 0.14431(15) 1.0024(2) 0.46344(8) 0.0263(8) Uani 1 1 d .
N12C N 0.12774(12) 1.0805(2) 0.43877(7) 0.0299(6) Uani 1 1 d .
C12C C 0.16774(16) 1.1199(3) 0.41375(8) 0.0397(9) Uani 1 1 d .
H12G H 0.2093 1.1439 0.4271 0.060 Uiso 1 1 calc R
H12H H 0.1455 1.1778 0.4001 0.060 Uiso 1 1 calc R
H12I H 0.1748 1.0641 0.3976 0.060 Uiso 1 1 calc R
C13C C 0.06671(16) 1.1161(3) 0.44241(9) 0.0394(9) Uani 1 1 d .
H13C H 0.0422 1.1690 0.4289 0.047 Uiso 1 1 calc R
C14C C 0.04943(17) 1.0593(3) 0.46940(10) 0.0436(9) Uani 1 1 d .
H14C H 0.0104 1.0678 0.4778 0.052 Uiso 1 1 calc R
N15C N 0.09783(13) 0.9871(2) 0.48269(7) 0.0355(7) Uani 1 1 d .
C41C C 0.09120(14) 0.4677(2) 0.44125(7) 0.0246(7) Uani 1 1 d .
C42C C 0.03292(15) 0.4831(3) 0.46045(8) 0.0370(9) Uani 1 1 d .
H42G H 0.0123 0.4159 0.4627 0.056 Uiso 1 1 calc R
H42H H 0.0017 0.5306 0.4467 0.056 Uiso 1 1 calc R
H42I H 0.0483 0.5122 0.4840 0.056 Uiso 1 1 calc R
C43C C 0.13859(15) 0.3886(2) 0.46326(8) 0.0340(8) Uani 1 1 d .
H43G H 0.1164 0.3225 0.4648 0.051 Uiso 1 1 calc R
H43H H 0.1536 0.4161 0.4871 0.051 Uiso 1 1 calc R
H43I H 0.1755 0.3776 0.4517 0.051 Uiso 1 1 calc R
C44C C 0.06572(16) 0.4207(2) 0.40385(8) 0.0369(9) Uani 1 1 d .
H44G H 0.0454 0.3535 0.4064 0.055 Uiso 1 1 calc R
H44H H 0.1017 0.4112 0.3914 0.055 Uiso 1 1 calc R
H44I H 0.0341 0.4680 0.3903 0.055 Uiso 1 1 calc R
O1D O 0.10574(9) 0.53421(16) 0.11089(5) 0.0246(5) Uani 1 1 d .
C1D C 0.10890(13) 0.6298(2) 0.12937(8) 0.0210(7) Uani 1 1 d .
C2D C 0.11330(12) 0.7254(2) 0.11138(7) 0.0188(7) Uani 1 1 d .
C3D C 0.11171(13) 0.8204(2) 0.13037(8) 0.0230(7) Uani 1 1 d .
H3D H 0.1150 0.8840 0.1184 0.028 Uiso 1 1 calc R
C4D C 0.10543(13) 0.8235(2) 0.16670(7) 0.0217(7) Uani 1 1 d .
C5D C 0.10077(13) 0.7257(2) 0.18351(8) 0.0221(7) Uani 1 1 d .
H5D H 0.0967 0.7250 0.2076 0.026 Uiso 1 1 calc R
C6D C 0.10196(13) 0.6292(2) 0.16562(7) 0.0199(7) Uani 1 1 d .
C7D C 0.09492(13) 0.5259(2) 0.18442(8) 0.0240(7) Uani 1 1 d .
H7D1 H 0.0858 0.5406 0.2082 0.029 Uiso 1 1 calc R
H7D2 H 0.0576 0.4876 0.1710 0.029 Uiso 1 1 calc R
O8D O 0.15215(9) 0.45963(15) 0.18808(5) 0.0243(5) Uani 1 1 d .
C9D C 0.20504(13) 0.4902(2) 0.21692(7) 0.0244(7) Uani 1 1 d .
H9D1 H 0.2018 0.4522 0.2389 0.029 Uiso 1 1 calc R
H9D2 H 0.2029 0.5656 0.2216 0.029 Uiso 1 1 calc R
C10D C 0.16848(13) 0.4935(2) 0.10508(8) 0.0256(8) Uani 1 1 d .
H10G H 0.1958 0.4736 0.1279 0.031 Uiso 1 1 calc R
H10H H 0.1914 0.5471 0.0938 0.031 Uiso 1 1 calc R
C11D C 0.15439(14) 0.3997(3) 0.08118(8) 0.0285(8) Uani 1 1 d .
N12D N 0.13995(17) 0.3025(2) 0.09292(7) 0.0565(9) Uani 1 1 d .
C12D C 0.1374(3) 0.2707(4) 0.13009(11) 0.133(3) Uani 1 1 d .
H12J H 0.1367 0.3328 0.1447 0.199 Uiso 1 1 calc R
H12K H 0.1753 0.2288 0.1396 0.199 Uiso 1 1 calc R
H12L H 0.0983 0.2298 0.1302 0.199 Uiso 1 1 calc R
C13D C 0.1277(2) 0.2372(3) 0.06303(10) 0.0597(12) Uani 1 1 d .
H13D H 0.1164 0.1658 0.0625 0.072 Uiso 1 1 calc R
C14D C 0.13530(16) 0.2976(3) 0.03491(9) 0.0399(9) Uani 1 1 d .
H14D H 0.1301 0.2741 0.0112 0.048 Uiso 1 1 calc R
N15D N 0.15195(13) 0.3998(2) 0.04618(7) 0.0359(7) Uani 1 1 d .
C41D C 0.10596(14) 0.9297(2) 0.18653(7) 0.0233(7) Uani 1 1 d .
C42D C 0.08214(18) 0.9182(3) 0.22235(8) 0.0467(10) Uani 1 1 d .
H42J H 0.1087 0.8668 0.2372 0.070 Uiso 1 1 calc R
H42K H 0.0372 0.8953 0.2177 0.070 Uiso 1 1 calc R
H42L H 0.0856 0.9852 0.2346 0.070 Uiso 1 1 calc R
C43D C 0.17614(15) 0.9739(3) 0.19432(9) 0.0463(10) Uani 1 1 d .
H43J H 0.2049 0.9239 0.2086 0.070 Uiso 1 1 calc R
H43K H 0.1768 1.0394 0.2073 0.070 Uiso 1 1 calc R
H43L H 0.1906 0.9861 0.1720 0.070 Uiso 1 1 calc R
C44D C 0.06242(16) 1.0117(3) 0.16362(8) 0.0410(9) Uani 1 1 d .
H44J H 0.0638 1.0771 0.1768 0.061 Uiso 1 1 calc R
H44K H 0.0180 0.9861 0.1582 0.061 Uiso 1 1 calc R
H44L H 0.0781 1.0234 0.1416 0.061 Uiso 1 1 calc R
O1E O 0.26650(9) 0.63253(15) 0.17576(5) 0.0230(5) Uani 1 1 d .
C1E C 0.29758(13) 0.5355(2) 0.18432(7) 0.0201(7) Uani 1 1 d .
C2E C 0.26898(13) 0.4633(2) 0.20510(7) 0.0215(7) Uani 1 1 d .
C3E C 0.29745(14) 0.3645(2) 0.21179(7) 0.0234(7) Uani 1 1 d .
H3E H 0.2788 0.3165 0.2256 0.028 Uiso 1 1 calc R
C4E C 0.35359(14) 0.3338(2) 0.19843(8) 0.0234(7) Uani 1 1 d .
C5E C 0.37975(13) 0.4080(2) 0.17802(7) 0.0222(7) Uani 1 1 d .
H5E H 0.4169 0.3896 0.1689 0.027 Uiso 1 1 calc R
C6E C 0.35295(13) 0.5092(2) 0.17040(7) 0.0210(7) Uani 1 1 d .
C7E C 0.38156(14) 0.5878(2) 0.14743(7) 0.0239(7) Uani 1 1 d .
H7E1 H 0.3479 0.6377 0.1366 0.029 Uiso 1 1 calc R
H7E2 H 0.4168 0.6273 0.1623 0.029 Uiso 1 1 calc R
O8E O 0.40627(9) 0.53242(15) 0.11985(5) 0.0213(5) Uani 1 1 d .
C9E C 0.43500(13) 0.6015(2) 0.09702(7) 0.0221(7) Uani 1 1 d .
H9E1 H 0.4495 0.5589 0.0786 0.027 Uiso 1 1 calc R
H9E2 H 0.4737 0.6340 0.1114 0.027 Uiso 1 1 calc R
C10E C 0.28228(14) 0.7124(2) 0.20340(8) 0.0270(8) Uani 1 1 d .
H10I H 0.2850 0.6795 0.2269 0.032 Uiso 1 1 calc R
H10J H 0.2471 0.7643 0.2004 0.032 Uiso 1 1 calc R
C11E C 0.34524(14) 0.7674(2) 0.20232(7) 0.0227(7) Uani 1 1 d .
N12E N 0.35453(11) 0.83237(19) 0.17501(6) 0.0230(6) Uani 1 1 d .
C12E C 0.30595(14) 0.8598(2) 0.14285(7) 0.0292(8) Uani 1 1 d .
H12M H 0.2666 0.8196 0.1426 0.044 Uiso 1 1 calc R
H12N H 0.3233 0.8437 0.1216 0.044 Uiso 1 1 calc R
H12O H 0.2961 0.9341 0.1432 0.044 Uiso 1 1 calc R
C13E C 0.41944(15) 0.8620(2) 0.18218(8) 0.0291(8) Uani 1 1 d .
H13E H 0.4408 0.9053 0.1681 0.035 Uiso 1 1 calc R
C14E C 0.44597(16) 0.8151(3) 0.21400(8) 0.0340(8) Uani 1 1 d .
H14E H 0.4895 0.8223 0.2255 0.041 Uiso 1 1 calc R
N15E N 0.39970(12) 0.7555(2) 0.22692(6) 0.0302(7) Uani 1 1 d .
C41E C 0.38113(14) 0.2219(2) 0.20610(8) 0.0288(8) Uani 1 1 d .
C42E C 0.39765(17) 0.2006(3) 0.24678(8) 0.0434(9) Uani 1 1 d .
H42M H 0.4147 0.1300 0.2510 0.065 Uiso 1 1 calc R
H42N H 0.3586 0.2078 0.2568 0.065 Uiso 1 1 calc R
H42O H 0.4300 0.2507 0.2581 0.065 Uiso 1 1 calc R
C43E C 0.44354(16) 0.2039(3) 0.19039(10) 0.0455(10) Uani 1 1 d .
H43M H 0.4592 0.1329 0.1957 0.068 Uiso 1 1 calc R
H43N H 0.4768 0.2534 0.2010 0.068 Uiso 1 1 calc R
H43O H 0.4336 0.2140 0.1647 0.068 Uiso 1 1 calc R
C44E C 0.32947(16) 0.1405(3) 0.18870(10) 0.0470(10) Uani 1 1 d .
H44M H 0.3467 0.0702 0.1934 0.071 Uiso 1 1 calc R
H44N H 0.3190 0.1522 0.1631 0.071 Uiso 1 1 calc R
H44O H 0.2905 0.1483 0.1987 0.071 Uiso 1 1 calc R
O1F O 0.29605(9) 0.57331(15) 0.06327(5) 0.0234(5) Uani 1 1 d .
C1F C 0.32437(13) 0.6730(2) 0.06288(7) 0.0189(7) Uani 1 1 d .
C2F C 0.39072(13) 0.6887(2) 0.07853(7) 0.0184(7) Uani 1 1 d .
C3F C 0.41625(14) 0.7903(2) 0.07724(7) 0.0219(7) Uani 1 1 d .
H3F H 0.4601 0.8014 0.0876 0.026 Uiso 1 1 calc R
C4F C 0.37960(13) 0.8767(2) 0.06122(7) 0.0203(7) Uani 1 1 d .
C5F C 0.31297(14) 0.8575(2) 0.04799(7) 0.0223(7) Uani 1 1 d .
H5F H 0.2864 0.9136 0.0381 0.027 Uiso 1 1 calc R
C6F C 0.28485(13) 0.7581(2) 0.04896(7) 0.0194(7) Uani 1 1 d .
C7F C 0.21137(13) 0.7441(2) 0.03989(7) 0.0220(7) Uani 1 1 d .
H7F1 H 0.1916 0.7964 0.0223 0.026 Uiso 1 1 calc R
H7F2 H 0.2001 0.6739 0.0302 0.026 Uiso 1 1 calc R
O8F O 0.18943(8) 0.75865(15) 0.07343(5) 0.0223(5) Uani 1 1 d .
C9F C 0.12201(13) 0.7294(2) 0.07239(7) 0.0240(7) Uani 1 1 d .
H9F1 H 0.1128 0.6608 0.0610 0.029 Uiso 1 1 calc R
H9F2 H 0.0927 0.7814 0.0590 0.029 Uiso 1 1 calc R
C10F C 0.29368(14) 0.5134(2) 0.03001(8) 0.0264(8) Uani 1 1 d .
H10K H 0.2855 0.5616 0.0096 0.032 Uiso 1 1 calc R
H10L H 0.2576 0.4633 0.0273 0.032 Uiso 1 1 calc R
C11F C 0.35555(15) 0.4555(2) 0.02988(8) 0.0272(8) Uani 1 1 d .
N12F N 0.37606(13) 0.3736(2) 0.05303(7) 0.0336(7) Uani 1 1 d .
C12F C 0.34042(17) 0.3287(3) 0.07923(9) 0.0424(9) Uani 1 1 d .
H12P H 0.3281 0.3843 0.0940 0.064 Uiso 1 1 calc R
H12Q H 0.3680 0.2787 0.0942 0.064 Uiso 1 1 calc R
H12R H 0.3017 0.2934 0.0668 0.064 Uiso 1 1 calc R
C13F C 0.43618(17) 0.3424(3) 0.04639(10) 0.0430(9) Uani 1 1 d .
H13F H 0.4628 0.2889 0.0581 0.052 Uiso 1 1 calc R
C14F C 0.44894(17) 0.4050(3) 0.01932(10) 0.0471(10) Uani 1 1 d .
H14F H 0.4865 0.4005 0.0093 0.057 Uiso 1 1 calc R
N15F N 0.39847(13) 0.4761(2) 0.00875(7) 0.0371(7) Uani 1 1 d .
C41F C 0.41166(14) 0.9851(2) 0.05904(7) 0.0241(7) Uani 1 1 d .
C42F C 0.47115(15) 0.9743(3) 0.04059(8) 0.0355(8) Uani 1 1 d .
H42P H 0.4911 1.0425 0.0393 0.053 Uiso 1 1 calc R
H42Q H 0.4571 0.9468 0.0166 0.053 Uiso 1 1 calc R
H42R H 0.5025 0.9267 0.0543 0.053 Uiso 1 1 calc R
C43F C 0.36387(15) 1.0640(2) 0.03726(8) 0.0373(9) Uani 1 1 d .
H43P H 0.3854 1.1309 0.0364 0.056 Uiso 1 1 calc R
H43Q H 0.3265 1.0729 0.0486 0.056 Uiso 1 1 calc R
H43R H 0.3497 1.0376 0.0132 0.056 Uiso 1 1 calc R
C44F C 0.43477(15) 1.0293(2) 0.09731(8) 0.0335(8) Uani 1 1 d .
H44P H 0.4550 1.0972 0.0959 0.050 Uiso 1 1 calc R
H44Q H 0.4660 0.9815 0.1109 0.050 Uiso 1 1 calc R
H44R H 0.3977 1.0368 0.1090 0.050 Uiso 1 1 calc R
O1S O 0.34239(16) 0.4593(2) 0.43979(7) 0.0650(8) Uani 1 1 d D
O2S O 0.16917(19) 0.9906(2) 0.06859(8) 0.0809(10) Uani 1 1 d D
H1SA H 0.333(2) 0.5252(12) 0.4354(9) 0.085 Uiso 1 1 d D
H1SB H 0.3600(19) 0.460(3) 0.4622(4) 0.085 Uiso 1 1 d D
H2SA H 0.177(2) 0.9249(12) 0.0737(10) 0.102 Uiso 1 1 d D
H2SB H 0.149(2) 0.991(3) 0.0467(5) 0.102 Uiso 1 1 d D

loop_
_atom_site_aniso_label
_atom_site_aniso_U_11
_atom_site_aniso_U_22
_atom_site_aniso_U_33
_atom_site_aniso_U_23
_atom_site_aniso_U_13
_atom_site_aniso_U_12
O1A 0.0179(11) 0.0242(14) 0.0273(12) -0.0045(10) 0.0045(9) -0.0015(9)
C1A 0.0116(15) 0.021(2) 0.0256(19) -0.0049(15) 0.0014(13) -0.0009(13)
C2A 0.0109(15) 0.025(2) 0.0180(17) -0.0007(14) 0.0009(12) 0.0002(13)
C3A 0.0113(15) 0.026(2) 0.0248(18) 0.0011(14) 0.0026(13) -0.0007(13)
C4A 0.0102(15) 0.028(2) 0.0251(18) -0.0027(15) -0.0008(13) 0.0000(13)
C5A 0.0165(16) 0.031(2) 0.0193(17) -0.0003(15) 0.0011(13) 0.0033(14)
C6A 0.0097(15) 0.028(2) 0.0216(18) 0.0008(14) 0.0018(12) 0.0020(13)
C7A 0.0165(17) 0.033(2) 0.0238(18) -0.0038(14) 0.0023(13) 0.0000(15)
O8A 0.0199(11) 0.0250(13) 0.0253(12) -0.0006(9) 0.0013(9) -0.0011(10)
C9A 0.0235(17) 0.032(2) 0.0183(17) 0.0018(14) 0.0036(14) 0.0001(15)
C10A 0.0195(17) 0.028(2) 0.0289(18) -0.0001(15) 0.0044(13) 0.0022(14)
C11A 0.0215(17) 0.022(2) 0.026(2) 0.0006(15) 0.0034(14) 0.0034(14)
N12A 0.0531(19) 0.0219(18) 0.0245(16) -0.0022(13) 0.0073(13) 0.0033(13)
C12A 0.099(3) 0.034(3) 0.037(2) 0.0046(18) 0.011(2) -0.004(2)
C13A 0.057(2) 0.025(2) 0.043(2) -0.0086(19) 0.0068(18) 0.0047(18)
C14A 0.046(2) 0.036(2) 0.026(2) -0.0077(17) 0.0110(16) -0.0026(18)
N15A 0.0345(16) 0.0317(19) 0.0273(17) -0.0036(13) 0.0102(12) -0.0018(13)
C41A 0.0203(17) 0.027(2) 0.0242(17) -0.0029(14) 0.0021(14) 0.0028(14)
C42A 0.049(2) 0.031(2) 0.0311(19) -0.0053(15) 0.0075(16) 0.0131(17)
C43A 0.029(2) 0.039(2) 0.062(2) -0.0254(19) 0.0032(17) -0.0016(17)
C44A 0.0340(19) 0.028(2) 0.035(2) -0.0029(15) 0.0111(15) -0.0007(16)
O1B 0.0256(12) 0.0216(13) 0.0246(12) 0.0019(9) 0.0026(9) 0.0045(10)
C1B 0.0201(17) 0.022(2) 0.0162(16) -0.0019(14) -0.0004(13) -0.0008(14)
C2B 0.0163(16) 0.030(2) 0.0127(16) -0.0028(14) -0.0012(12) 0.0006(15)
C3B 0.0208(17) 0.033(2) 0.0173(17) 0.0028(14) 0.0034(13) -0.0073(15)
C4B 0.0192(17) 0.023(2) 0.0189(17) 0.0003(14) -0.0009(13) -0.0039(14)
C5B 0.0162(16) 0.027(2) 0.0213(17) 0.0000(14) 0.0030(13) 0.0013(14)
C6B 0.0186(16) 0.021(2) 0.0152(16) 0.0031(13) 0.0004(13) -0.0003(14)
C7B 0.0284(18) 0.027(2) 0.0255(18) 0.0019(14) 0.0110(14) -0.0002(15)
O8B 0.0232(11) 0.0233(13) 0.0219(11) 0.0042(9) 0.0088(9) 0.0009(9)
C9B 0.0205(16) 0.025(2) 0.0195(17) 0.0014(14) 0.0051(13) 0.0003(14)
C10B 0.0325(19) 0.024(2) 0.0224(18) -0.0002(14) 0.0111(14) 0.0041(15)
C11B 0.0282(18) 0.0235(19) 0.0154(17) -0.0008(14) 0.0073(14) 0.0036(14)
N12B 0.0218(14) 0.0262(16) 0.0169(14) 0.0013(11) 0.0013(11) 0.0019(12)
C12B 0.0273(18) 0.041(2) 0.0231(18) 0.0019(15) -0.0011(14) 0.0042(16)
C13B 0.0272(19) 0.040(2) 0.030(2) 0.0046(16) 0.0102(15) -0.0062(16)
C14B 0.0216(18) 0.054(3) 0.026(2) 0.0014(17) -0.0015(15) -0.0049(17)
N15B 0.0275(15) 0.0407(18) 0.0207(15) 0.0026(12) 0.0018(12) 0.0007(13)
C41B 0.0235(17) 0.023(2) 0.034(2) 0.0019(15) 0.0057(14) -0.0039(15)
C42B 0.040(2) 0.030(2) 0.045(2) 0.0109(16) -0.0009(17) 0.0022(16)
C43B 0.032(2) 0.029(2) 0.058(2) 0.0088(17) 0.0126(17) 0.0020(16)
C44B 0.034(2) 0.027(2) 0.051(2) 0.0009(16) 0.0060(16) -0.0047(16)
O1C 0.0241(11) 0.0232(14) 0.0221(12) -0.0027(9) 0.0048(9) -0.0036(10)
C1C 0.0207(17) 0.021(2) 0.0147(16) -0.0016(13) 0.0044(13) -0.0043(15)
C2C 0.0185(16) 0.023(2) 0.0162(16) 0.0015(13) 0.0042(13) 0.0004(14)
C3C 0.0163(16) 0.031(2) 0.0183(17) 0.0011(14) 0.0021(13) -0.0029(15)
C4C 0.0210(17) 0.025(2) 0.0160(16) 0.0041(13) 0.0029(13) 0.0000(14)
C5C 0.0226(17) 0.026(2) 0.0125(16) 0.0030(13) 0.0024(13) 0.0075(14)
C6C 0.0206(16) 0.024(2) 0.0126(16) -0.0014(13) 0.0047(12) -0.0036(15)
C7C 0.0212(16) 0.025(2) 0.0148(16) 0.0007(13) 0.0029(13) 0.0005(14)
O8C 0.0169(11) 0.0343(14) 0.0198(11) -0.0058(9) 0.0052(9) -0.0067(9)
C9C 0.0127(16) 0.0237(19) 0.0272(18) -0.0004(14) 0.0041(13) 0.0010(13)
C10C 0.0299(19) 0.026(2) 0.0232(18) -0.0039(14) 0.0010(14) -0.0044(15)
C11C 0.0279(19) 0.025(2) 0.0255(18) -0.0046(15) 0.0028(15) -0.0030(15)
N12C 0.0335(17) 0.0232(17) 0.0326(16) -0.0023(13) 0.0050(13) 0.0007(13)
C12C 0.050(2) 0.031(2) 0.039(2) 0.0067(16) 0.0081(17) -0.0041(17)
C13C 0.035(2) 0.030(2) 0.050(2) -0.0056(18) 0.0009(17) 0.0056(17)
C14C 0.037(2) 0.042(3) 0.054(2) -0.010(2) 0.0138(19) 0.0063(19)
N15C 0.0345(17) 0.0357(19) 0.0388(17) -0.0047(13) 0.0134(14) -0.0016(14)
C41C 0.0282(18) 0.023(2) 0.0203(17) 0.0031(14) -0.0014(14) -0.0045(15)
C42C 0.033(2) 0.037(2) 0.042(2) 0.0089(16) 0.0083(16) -0.0101(16)
C43C 0.040(2) 0.024(2) 0.034(2) 0.0064(15) -0.0031(15) -0.0057(16)
C44C 0.051(2) 0.025(2) 0.031(2) 0.0042(15) -0.0037(16) -0.0086(17)
O1D 0.0206(11) 0.0264(14) 0.0269(12) -0.0058(10) 0.0045(9) -0.0019(9)
C1D 0.0121(15) 0.025(2) 0.0250(19) -0.0019(15) 0.0007(13) 0.0019(14)
C2D 0.0116(15) 0.023(2) 0.0206(17) -0.0009(14) 0.0003(12) -0.0002(13)
C3D 0.0146(16) 0.026(2) 0.0274(19) 0.0040(15) 0.0021(13) 0.0009(14)
C4D 0.0141(16) 0.030(2) 0.0206(18) -0.0004(15) 0.0018(13) 0.0004(14)
C5D 0.0174(16) 0.032(2) 0.0170(17) 0.0015(15) 0.0037(13) 0.0001(14)
C6D 0.0140(16) 0.028(2) 0.0176(17) 0.0002(14) 0.0027(12) 0.0004(13)
C7D 0.0174(17) 0.029(2) 0.0255(18) 0.0027(14) 0.0050(13) -0.0018(14)
O8D 0.0208(11) 0.0280(13) 0.0230(11) -0.0004(9) 0.0015(9) 0.0004(9)
C9D 0.0263(18) 0.026(2) 0.0206(17) 0.0028(14) 0.0052(14) -0.0019(14)
C10D 0.0201(17) 0.030(2) 0.0267(18) 0.0016(15) 0.0059(14) 0.0031(14)
C11D 0.0311(19) 0.029(2) 0.026(2) -0.0006(16) 0.0067(15) 0.0036(16)
N12D 0.114(3) 0.027(2) 0.0300(18) -0.0008(15) 0.0183(17) -0.0016(18)
C12D 0.321(9) 0.043(3) 0.042(3) 0.007(2) 0.054(4) -0.026(4)
C13D 0.115(4) 0.026(2) 0.042(3) -0.009(2) 0.023(2) -0.004(2)
C14D 0.052(2) 0.038(3) 0.031(2) -0.0080(18) 0.0098(17) -0.0053(19)
N15D 0.0399(17) 0.041(2) 0.0287(18) -0.0018(14) 0.0114(13) -0.0056(14)
C41D 0.0228(17) 0.025(2) 0.0218(17) -0.0019(14) 0.0032(13) -0.0001(14)
C42D 0.071(3) 0.036(2) 0.037(2) -0.0111(17) 0.0211(19) -0.0062(19)
C43D 0.028(2) 0.047(3) 0.061(2) -0.0228(19) 0.0028(17) -0.0045(17)
C44D 0.046(2) 0.033(2) 0.038(2) -0.0109(16) -0.0065(17) 0.0079(17)
O1E 0.0238(11) 0.0219(14) 0.0231(12) -0.0008(9) 0.0039(9) 0.0007(9)
C1E 0.0198(16) 0.0193(19) 0.0190(16) 0.0015(14) -0.0018(13) 0.0017(14)
C2E 0.0201(16) 0.025(2) 0.0192(17) -0.0030(14) 0.0034(13) -0.0030(15)
C3E 0.0239(18) 0.024(2) 0.0224(17) 0.0026(14) 0.0031(13) -0.0045(14)
C4E 0.0191(17) 0.023(2) 0.0268(18) 0.0015(14) 0.0026(14) -0.0039(14)
C5E 0.0142(16) 0.028(2) 0.0247(17) -0.0018(14) 0.0032(13) 0.0020(14)
C6E 0.0173(16) 0.027(2) 0.0184(17) -0.0032(14) 0.0026(13) -0.0032(14)
C7E 0.0251(17) 0.025(2) 0.0234(18) -0.0003(14) 0.0087(14) 0.0011(14)
O8E 0.0220(11) 0.0219(12) 0.0214(11) 0.0004(9) 0.0078(9) -0.0023(9)
C9E 0.0191(16) 0.027(2) 0.0211(17) -0.0004(14) 0.0054(13) -0.0010(14)
C10E 0.0303(19) 0.025(2) 0.0289(19) -0.0014(15) 0.0132(14) -0.0002(15)
C11E 0.0261(18) 0.023(2) 0.0205(18) -0.0015(14) 0.0075(15) 0.0007(14)
N12E 0.0230(15) 0.0229(16) 0.0236(15) 0.0007(12) 0.0054(11) -0.0012(12)
C12E 0.0303(19) 0.031(2) 0.0249(18) 0.0026(14) 0.0027(14) 0.0027(15)
C13E 0.0289(19) 0.029(2) 0.031(2) -0.0025(15) 0.0086(15) -0.0091(15)
C14E 0.0276(19) 0.041(2) 0.032(2) -0.0093(17) 0.0028(16) -0.0046(17)
N15E 0.0293(16) 0.0383(18) 0.0220(15) -0.0032(12) 0.0021(13) 0.0042(13)
C41E 0.0252(18) 0.026(2) 0.034(2) 0.0020(15) 0.0013(14) 0.0003(15)
C42E 0.047(2) 0.032(2) 0.047(2) 0.0094(17) -0.0012(18) 0.0048(17)
C43E 0.038(2) 0.028(2) 0.073(3) 0.0077(18) 0.0187(19) 0.0101(17)
C44E 0.041(2) 0.033(2) 0.065(3) -0.0078(18) 0.0026(19) -0.0036(18)
O1F 0.0243(11) 0.0228(13) 0.0232(12) -0.0029(9) 0.0045(9) -0.0041(10)
C1F 0.0209(17) 0.019(2) 0.0174(16) -0.0019(13) 0.0060(13) -0.0037(15)
C2F 0.0216(17) 0.020(2) 0.0144(16) 0.0010(13) 0.0059(13) 0.0008(14)
C3F 0.0173(16) 0.028(2) 0.0202(17) -0.0005(14) 0.0040(13) -0.0028(15)
C4F 0.0200(17) 0.029(2) 0.0121(16) -0.0025(13) 0.0038(13) 0.0005(15)
C5F 0.0236(18) 0.027(2) 0.0164(17) 0.0017(13) 0.0033(13) 0.0048(15)
C6F 0.0202(16) 0.026(2) 0.0121(16) -0.0005(13) 0.0035(12) -0.0007(15)
C7F 0.0209(16) 0.030(2) 0.0148(17) 0.0003(13) 0.0019(13) -0.0014(14)
O8F 0.0169(11) 0.0328(14) 0.0177(11) -0.0045(9) 0.0048(8) -0.0068(9)
C9F 0.0176(16) 0.032(2) 0.0217(18) 0.0021(14) 0.0029(13) -0.0005(14)
C10F 0.0285(18) 0.026(2) 0.0239(18) -0.0069(14) 0.0017(14) -0.0061(15)
C11F 0.0308(19) 0.021(2) 0.0307(19) -0.0076(15) 0.0078(16) -0.0065(15)
N12F 0.0356(17) 0.0267(18) 0.0402(17) -0.0067(14) 0.0113(13) -0.0017(13)
C12F 0.049(2) 0.035(2) 0.043(2) 0.0010(17) 0.0105(18) -0.0081(18)
C13F 0.037(2) 0.029(2) 0.064(3) -0.0097(19) 0.0126(19) 0.0018(17)
C14F 0.039(2) 0.040(3) 0.067(3) -0.013(2) 0.023(2) -0.0028(19)
N15F 0.0388(17) 0.0337(19) 0.0421(18) -0.0100(14) 0.0164(14) -0.0052(15)
C41F 0.0250(17) 0.025(2) 0.0205(17) 0.0026(14) -0.0003(14) -0.0050(15)
C42F 0.0331(19) 0.041(2) 0.034(2) 0.0053(16) 0.0092(15) -0.0111(16)
C43F 0.037(2) 0.027(2) 0.042(2) 0.0083(16) -0.0066(16) -0.0083(16)
C44F 0.038(2) 0.029(2) 0.033(2) -0.0024(15) 0.0059(15) -0.0087(16)
O1S 0.099(2) 0.0413(18) 0.0554(18) -0.0009(14) 0.0175(17) 0.0068(17)
O2S 0.125(3) 0.050(2) 0.073(2) 0.0033(16) 0.033(2) 0.009(2)

loop_
_atom_type_symbol
_atom_type_description
_atom_type_scat_dispersion_real
_atom_type_scat_dispersion_imag
_atom_type_scat_source
C C 0.0033 0.0016 'International Tables Vol C Tables 4.2.6.8 and 6.1.1.4'
H H 0.0000 0.0000 'International Tables Vol C Tables 4.2.6.8 and 6.1.1.4'
N N 0.0061 0.0033 'International Tables Vol C Tables 4.2.6.8 and 6.1.1.4'
O O 0.0106 0.0060 'International Tables Vol C Tables 4.2.6.8 and 6.1.1.4'

loop_
_geom_angle_atom_site_label_1
_geom_angle_atom_site_label_2
_geom_angle_atom_site_label_3
_geom_angle
C1A O1A C10A 114.8(2)
C2A C1A O1A 120.6(2)
C2A C1A C6A 121.3(3)
O1A C1A C6A 118.0(3)
C1A C2A C3A 118.3(3)
C1A C2A C9C 122.3(3)
C3A C2A C9C 119.3(3)
C2A C3A C4A 122.7(3)
C2A C3A H3A 118.7
C4A C3A H3A 118.7
C5A C4A C3A 116.9(3)
C5A C4A C41A 122.0(3)
C3A C4A C41A 121.1(3)
C4A C5A C6A 122.4(3)
C4A C5A H5A 118.8
C6A C5A H5A 118.8
C5A C6A C1A 118.4(3)
C5A C6A C7A 121.0(3)
C1A C6A C7A 120.6(3)
O8A C7A C6A 113.6(2)
O8A C7A H7A1 108.9
C6A C7A H7A1 108.9
O8A C7A H7A2 108.9
C6A C7A H7A2 108.9
H7A1 C7A H7A2 107.7
C9A O8A C7A 113.7(2)
O8A C9A C2B 107.2(2)
O8A C9A H9A1 110.3
C2B C9A H9A1 110.3
O8A C9A H9A2 110.3
C2B C9A H9A2 110.3
H9A1 C9A H9A2 108.5
O1A C10A C11A 108.3(2)
O1A C10A H10A 110.0
C11A C10A H10A 110.0
O1A C10A H10B 110.0
C11A C10A H10B 110.0
H10A C10A H10B 108.4
N15A C11A N12A 111.6(3)
N15A C11A C10A 125.2(3)
N12A C11A C10A 123.2(3)
C11A N12A C13A 106.7(3)
C11A N12A C12A 127.9(3)
C13A N12A C12A 125.4(3)
N12A C12A H12A 109.5
N12A C12A H12B 109.5
H12A C12A H12B 109.5
N12A C12A H12C 109.5
H12A C12A H12C 109.5
H12B C12A H12C 109.5
C14A C13A N12A 105.8(3)
C14A C13A H13A 127.1
N12A C13A H13A 127.1
C13A C14A N15A 111.0(3)
C13A C14A H14A 124.5
N15A C14A H14A 124.5
C11A N15A C14A 104.8(3)
C42A C41A C43A 109.4(2)
C42A C41A C4A 112.1(2)
C43A C41A C4A 109.2(2)
C42A C41A C44A 108.3(2)
C43A C41A C44A 108.1(3)
C4A C41A C44A 109.6(2)
C41A C42A H42A 109.5
C41A C42A H42B 109.5
H42A C42A H42B 109.5
C41A C42A H42C 109.5
H42A C42A H42C 109.5
H42B C42A H42C 109.5
C41A C43A H43A 109.5
C41A C43A H43B 109.5
H43A C43A H43B 109.5
C41A C43A H43C 109.5
H43A C43A H43C 109.5
H43B C43A H43C 109.5
C41A C44A H44A 109.5
C41A C44A H44B 109.5
H44A C44A H44B 109.5
C41A C44A H44C 109.5
H44A C44A H44C 109.5
H44B C44A H44C 109.5
C1B O1B C10B 115.5(2)
O1B C1B C6B 119.6(2)
O1B C1B C2B 119.0(2)
C6B C1B C2B 121.2(3)
C3B C2B C1B 118.6(3)
C3B C2B C9A 120.7(3)
C1B C2B C9A 120.4(3)
C2B C3B C4B 122.9(3)
C2B C3B H3B 118.6
C4B C3B H3B 118.6
C5B C4B C3B 116.2(3)
C5B C4B C41B 123.8(3)
C3B C4B C41B 120.0(3)
C4B C5B C6B 123.4(3)
C4B C5B H5B 118.3
C6B C5B H5B 118.3
C1B C6B C5B 117.7(3)
C1B C6B C7B 121.2(3)
C5B C6B C7B 121.1(2)
O8B C7B C6B 109.7(2)
O8B C7B H7B1 109.7
C6B C7B H7B1 109.7
O8B C7B H7B2 109.7
C6B C7B H7B2 109.7
H7B1 C7B H7B2 108.2
C7B O8B C9B 113.0(2)
O8B C9B C2C 115.8(2)
O8B C9B H9B1 108.3
C2C C9B H9B1 108.3
O8B C9B H9B2 108.3
C2C C9B H9B2 108.3
H9B1 C9B H9B2 107.4
O1B C10B C11B 112.5(2)
O1B C10B H10C 109.1
C11B C10B H10C 109.1
O1B C10B H10D 109.1
C11B C10B H10D 109.1
H10C C10B H10D 107.8
N15B C11B N12B 112.1(3)
N15B C11B C10B 124.5(3)
N12B C11B C10B 123.4(3)
C11B N12B C13B 106.5(2)
C11B N12B C12B 127.5(2)
C13B N12B C12B 125.9(2)
N12B C12B H12D 109.5
N12B C12B H12E 109.5
H12D C12B H12E 109.5
N12B C12B H12F 109.5
H12D C12B H12F 109.5
H12E C12B H12F 109.5
C14B C13B N12B 106.2(3)
C14B C13B H13B 126.9
N12B C13B H13B 126.9
C13B C14B N15B 111.1(3)
C13B C14B H14B 124.5
N15B C14B H14B 124.5
C11B N15B C14B 104.1(2)
C44B C41B C43B 108.5(3)
C44B C41B C4B 109.4(2)
C43B C41B C4B 112.2(2)
C44B C41B C42B 109.0(2)
C43B C41B C42B 108.2(3)
C4B C41B C42B 109.5(2)
C41B C42B H42D 109.5
C41B C42B H42E 109.5
H42D C42B H42E 109.5
C41B C42B H42F 109.5
H42D C42B H42F 109.5
H42E C42B H42F 109.5
C41B C43B H43D 109.5
C41B C43B H43E 109.5
H43D C43B H43E 109.5
C41B C43B H43F 109.5
H43D C43B H43F 109.5
H43E C43B H43F 109.5
C41B C44B H44D 109.5
C41B C44B H44E 109.5
H44D C44B H44E 109.5
C41B C44B H44F 109.5
H44D C44B H44F 109.5
H44E C44B H44F 109.5
C1C O1C C10C 113.7(2)
O1C C1C C6C 118.6(2)
O1C C1C C2C 120.9(3)
C6C C1C C2C 120.4(3)
C3C C2C C1C 118.0(3)
C3C C2C C9B 118.9(2)
C1C C2C C9B 123.1(3)
C2C C3C C4C 123.4(3)
C2C C3C H3C 118.3
C4C C3C H3C 118.3
C5C C4C C3C 116.5(3)
C5C C4C C41C 123.1(3)
C3C C4C C41C 120.4(3)
C6C C5C C4C 122.3(3)
C6C C5C H5C 118.8
C4C C5C H5C 118.8
C5C C6C C1C 119.1(3)
C5C C6C C7C 120.8(3)
C1C C6C C7C 119.7(3)
O8C C7C C6C 105.1(2)
O8C C7C H7C1 110.7
C6C C7C H7C1 110.7
O8C C7C H7C2 110.7
C6C C7C H7C2 110.7
H7C1 C7C H7C2 108.8
C7C O8C C9C 115.39(19)
O8C C9C C2A 107.0(2)
O8C C9C H9C1 110.3
C2A C9C H9C1 110.3
O8C C9C H9C2 110.3
C2A C9C H9C2 110.3
H9C1 C9C H9C2 108.6
O1C C10C C11C 111.7(2)
O1C C10C H10E 109.3
C11C C10C H10E 109.3
O1C C10C H10F 109.3
C11C C10C H10F 109.3
H10E C10C H10F 107.9
N15C C11C N12C 111.5(3)
N15C C11C C10C 125.8(3)
N12C C11C C10C 122.6(3)
C11C N12C C13C 106.8(3)
C11C N12C C12C 126.3(3)
C13C N12C C12C 126.9(3)
N12C C12C H12G 109.5
N12C C12C H12H 109.5
H12G C12C H12H 109.5
N12C C12C H12I 109.5
H12G C12C H12I 109.5
H12H C12C H12I 109.5
C14C C13C N12C 106.4(3)
C14C C13C H13C 126.8
N12C C13C H13C 126.8
C13C C14C N15C 110.3(3)
C13C C14C H14C 124.8
N15C C14C H14C 124.8
C11C N15C C14C 105.0(3)
C44C C41C C43C 108.8(3)
C44C C41C C4C 110.4(2)
C43C C41C C4C 111.8(2)
C44C C41C C42C 108.6(2)
C43C C41C C42C 108.0(2)
C4C C41C C42C 109.2(2)
C41C C42C H42G 109.5
C41C C42C H42H 109.5
H42G C42C H42H 109.5
C41C C42C H42I 109.5
H42G C42C H42I 109.5
H42H C42C H42I 109.5
C41C C43C H43G 109.5
C41C C43C H43H 109.5
H43G C43C H43H 109.5
C41C C43C H43I 109.5
H43G C43C H43I 109.5
H43H C43C H43I 109.5
C41C C44C H44G 109.5
C41C C44C H44H 109.5
H44G C44C H44H 109.5
C41C C44C H44I 109.5
H44G C44C H44I 109.5
H44H C44C H44I 109.5
C1D O1D C10D 115.1(2)
O1D C1D C2D 120.6(3)
O1D C1D C6D 118.8(3)
C2D C1D C6D 120.5(3)
C1D C2D C3D 118.8(3)
C1D C2D C9F 122.1(3)
C3D C2D C9F 119.1(3)
C2D C3D C4D 122.7(3)
C2D C3D H3D 118.7
C4D C3D H3D 118.7
C5D C4D C3D 116.5(3)
C5D C4D C41D 123.0(3)
C3D C4D C41D 120.5(3)
C6D C5D C4D 122.8(3)
C6D C5D H5D 118.6
C4D C5D H5D 118.6
C5D C6D C1D 118.8(3)
C5D C6D C7D 121.1(3)
C1D C6D C7D 120.1(3)
O8D C7D C6D 113.4(2)
O8D C7D H7D1 108.9
C6D C7D H7D1 108.9
O8D C7D H7D2 108.9
C6D C7D H7D2 108.9
H7D1 C7D H7D2 107.7
C7D O8D C9D 114.4(2)
O8D C9D C2E 107.5(2)
O8D C9D H9D1 110.2
C2E C9D H9D1 110.2
O8D C9D H9D2 110.2
C2E C9D H9D2 110.2
H9D1 C9D H9D2 108.5
O1D C10D C11D 107.1(2)
O1D C10D H10G 110.3
C11D C10D H10G 110.3
O1D C10D H10H 110.3
C11D C10D H10H 110.3
H10G C10D H10H 108.5
N15D C11D N12D 111.1(3)
N15D C11D C10D 125.2(3)
N12D C11D C10D 123.6(3)
C11D N12D C13D 106.9(3)
C11D N12D C12D 127.4(3)
C13D N12D C12D 125.6(3)
N12D C12D H12J 109.5
N12D C12D H12K 109.5
H12J C12D H12K 109.5
N12D C12D H12L 109.5
H12J C12D H12L 109.5
H12K C12D H12L 109.5
C14D C13D N12D 106.0(3)
C14D C13D H13D 127.0
N12D C13D H13D 127.0
C13D C14D N15D 110.4(3)
C13D C14D H14D 124.8
N15D C14D H14D 124.8
C11D N15D C14D 105.6(3)
C44D C41D C42D 108.0(3)
C44D C41D C43D 107.4(3)
C42D C41D C43D 108.6(2)
C44D C41D C4D 111.5(2)
C42D C41D C4D 111.9(2)
C43D C41D C4D 109.3(2)
C41D C42D H42J 109.5
C41D C42D H42K 109.5
H42J C42D H42K 109.5
C41D C42D H42L 109.5
H42J C42D H42L 109.5
H42K C42D H42L 109.5
C41D C43D H43J 109.5
C41D C43D H43K 109.5
H43J C43D H43K 109.5
C41D C43D H43L 109.5
H43J C43D H43L 109.5
H43K C43D H43L 109.5
C41D C44D H44J 109.5
C41D C44D H44K 109.5
H44J C44D H44K 109.5
C41D C44D H44L 109.5
H44J C44D H44L 109.5
H44K C44D H44L 109.5
C1E O1E C10E 114.5(2)
C6E C1E O1E 120.1(2)
C6E C1E C2E 121.4(3)
O1E C1E C2E 118.3(2)
C3E C2E C1E 118.5(3)
C3E C2E C9D 121.1(3)
C1E C2E C9D 120.2(3)
C2E C3E C4E 122.5(3)
C2E C3E H3E 118.8
C4E C3E H3E 118.8
C5E C4E C3E 116.8(3)
C5E C4E C41E 123.8(3)
C3E C4E C41E 119.4(3)
C4E C5E C6E 123.2(3)
C4E C5E H5E 118.4
C6E C5E H5E 118.4
C1E C6E C5E 117.7(3)
C1E C6E C7E 120.1(3)
C5E C6E C7E 122.2(2)
O8E C7E C6E 109.3(2)
O8E C7E H7E1 109.8
C6E C7E H7E1 109.8
O8E C7E H7E2 109.8
C6E C7E H7E2 109.8
H7E1 C7E H7E2 108.3
C7E O8E C9E 112.8(2)
O8E C9E C2F 115.7(2)
O8E C9E H9E1 108.3
C2F C9E H9E1 108.3
O8E C9E H9E2 108.3
C2F C9E H9E2 108.3
H9E1 C9E H9E2 107.4
O1E C10E C11E 112.8(2)
O1E C10E H10I 109.0
C11E C10E H10I 109.0
O1E C10E H10J 109.0
C11E C10E H10J 109.0
H10I C10E H10J 107.8
N15E C11E N12E 112.0(3)
N15E C11E C10E 124.3(3)
N12E C11E C10E 123.6(3)
C11E N12E C13E 106.8(2)
C11E N12E C12E 126.7(2)
C13E N12E C12E 126.4(2)
N12E C12E H12M 109.5
N12E C12E H12N 109.5
H12M C12E H12N 109.5
N12E C12E H12O 109.5
H12M C12E H12O 109.5
H12N C12E H12O 109.5
C14E C13E N12E 105.9(3)
C14E C13E H13E 127.1
N12E C13E H13E 127.1
C13E C14E N15E 111.0(3)
C13E C14E H14E 124.5
N15E C14E H14E 124.5
C11E N15E C14E 104.3(2)
C4E C41E C42E 110.9(2)
C4E C41E C43E 112.0(2)
C42E C41E C43E 108.4(3)
C4E C41E C44E 109.3(2)
C42E C41E C44E 108.4(3)
C43E C41E C44E 107.7(3)
C41E C42E H42M 109.5
C41E C42E H42N 109.5
H42M C42E H42N 109.5
C41E C42E H42O 109.5
H42M C42E H42O 109.5
H42N C42E H42O 109.5
C41E C43E H43M 109.5
C41E C43E H43N 109.5
H43M C43E H43N 109.5
C41E C43E H43O 109.5
H43M C43E H43O 109.5
H43N C43E H43O 109.5
C41E C44E H44M 109.5
C41E C44E H44N 109.5
H44M C44E H44N 109.5
C41E C44E H44O 109.5
H44M C44E H44O 109.5
H44N C44E H44O 109.5
C1F O1F C10F 113.9(2)
O1F C1F C6F 118.9(2)
O1F C1F C2F 120.4(2)
C6F C1F C2F 120.6(3)
C3F C2F C1F 117.6(3)
C3F C2F C9E 119.0(2)
C1F C2F C9E 123.4(3)
C2F C3F C4F 123.7(3)
C2F C3F H3F 118.2
C4F C3F H3F 118.2
C5F C4F C3F 116.0(3)
C5F C4F C41F 123.1(3)
C3F C4F C41F 120.9(3)
C6F C5F C4F 122.7(3)
C6F C5F H5F 118.7
C4F C5F H5F 118.7
C5F C6F C1F 119.2(3)
C5F C6F C7F 120.8(3)
C1F C6F C7F 119.5(3)
O8F C7F C6F 105.1(2)
O8F C7F H7F1 110.7
C6F C7F H7F1 110.7
O8F C7F H7F2 110.7
C6F C7F H7F2 110.7
H7F1 C7F H7F2 108.8
C7F O8F C9F 114.30(19)
O8F C9F C2D 106.0(2)
O8F C9F H9F1 110.5
C2D C9F H9F1 110.5
O8F C9F H9F2 110.5
C2D C9F H9F2 110.5
H9F1 C9F H9F2 108.7
O1F C10F C11F 111.8(2)
O1F C10F H10K 109.3
C11F C10F H10K 109.3
O1F C10F H10L 109.3
C11F C10F H10L 109.3
H10K C10F H10L 107.9
N15F C11F N12F 111.6(3)
N15F C11F C10F 125.9(3)
N12F C11F C10F 122.5(3)
C11F N12F C13F 106.4(3)
C11F N12F C12F 126.2(3)
C13F N12F C12F 127.3(3)
N12F C12F H12P 109.5
N12F C12F H12Q 109.5
H12P C12F H12Q 109.5
N12F C12F H12R 109.5
H12P C12F H12R 109.5
H12Q C12F H12R 109.5
C14F C13F N12F 106.5(3)
C14F C13F H13F 126.8
N12F C13F H13F 126.8
C13F C14F N15F 110.6(3)
C13F C14F H14F 124.7
N15F C14F H14F 124.7
C11F N15F C14F 104.9(3)
C43F C41F C4F 111.5(2)
C43F C41F C42F 108.0(2)
C4F C41F C42F 109.8(2)
C43F C41F C44F 108.9(3)
C4F C41F C44F 109.6(2)
C42F C41F C44F 108.9(2)
C41F C42F H42P 109.5
C41F C42F H42Q 109.5
H42P C42F H42Q 109.5
C41F C42F H42R 109.5
H42P C42F H42R 109.5
H42Q C42F H42R 109.5
C41F C43F H43P 109.5
C41F C43F H43Q 109.5
H43P C43F H43Q 109.5
C41F C43F H43R 109.5
H43P C43F H43R 109.5
H43Q C43F H43R 109.5
C41F C44F H44P 109.5
C41F C44F H44Q 109.5
H44P C44F H44Q 109.5
C41F C44F H44R 109.5
H44P C44F H44R 109.5
H44Q C44F H44R 109.5
H1SA O1S H1SB 102(2)
H2SA O2S H2SB 105(2)

loop_
_geom_bond_atom_site_label_1
_geom_bond_atom_site_label_2
_geom_bond_distance
O1A C1A 1.399(3)
O1A C10A 1.459(3)
C1A C2A 1.386(4)
C1A C6A 1.400(4)
C2A C3A 1.394(4)
C2A C9C 1.505(4)
C3A C4A 1.401(4)
C3A H3A 0.9300
C4A C5A 1.392(4)
C4A C41A 1.537(4)
C5A C6A 1.397(4)
C5A H5A 0.9300
C6A C7A 1.508(4)
C7A O8A 1.438(3)
C7A H7A1 0.9700
C7A H7A2 0.9700
O8A C9A 1.437(3)
C9A C2B 1.507(4)
C9A H9A1 0.9700
C9A H9A2 0.9700
C10A C11A 1.478(4)
C10A H10A 0.9700
C10A H10B 0.9700
C11A N15A 1.322(3)
C11A N12A 1.363(4)
N12A C13A 1.379(4)
N12A C12A 1.458(4)
C12A H12A 0.9600
C12A H12B 0.9600
C12A H12C 0.9600
C13A C14A 1.349(4)
C13A H13A 0.9300
C14A N15A 1.379(4)
C14A H14A 0.9300
C41A C42A 1.529(4)
C41A C43A 1.536(4)
C41A C44A 1.540(4)
C42A H42A 0.9600
C42A H42B 0.9600
C42A H42C 0.9600
C43A H43A 0.9600
C43A H43B 0.9600
C43A H43C 0.9600
C44A H44A 0.9600
C44A H44B 0.9600
C44A H44C 0.9600
O1B C1B 1.388(3)
O1B C10B 1.446(3)
C1B C6B 1.391(4)
C1B C2B 1.400(4)
C2B C3B 1.381(4)
C3B C4B 1.404(4)
C3B H3B 0.9300
C4B C5B 1.390(4)
C4B C41B 1.535(4)
C5B C6B 1.401(4)
C5B H5B 0.9300
C6B C7B 1.506(4)
C7B O8B 1.418(3)
C7B H7B1 0.9700
C7B H7B2 0.9700
O8B C9B 1.431(3)
C9B C2C 1.519(4)
C9B H9B1 0.9700
C9B H9B2 0.9700
C10B C11B 1.487(4)
C10B H10C 0.9700
C10B H10D 0.9700
C11B N15B 1.325(4)
C11B N12B 1.356(3)
N12B C13B 1.372(4)
N12B C12B 1.464(3)
C12B H12D 0.9600
C12B H12E 0.9600
C12B H12F 0.9600
C13B C14B 1.345(4)
C13B H13B 0.9300
C14B N15B 1.379(4)
C14B H14B 0.9300
C41B C44B 1.527(4)
C41B C43B 1.530(4)
C41B C42B 1.537(4)
C42B H42D 0.9600
C42B H42E 0.9600
C42B H42F 0.9600
C43B H43D 0.9600
C43B H43E 0.9600
C43B H43F 0.9600
C44B H44D 0.9600
C44B H44E 0.9600
C44B H44F 0.9600
O1C C1C 1.387(3)
O1C C10C 1.460(3)
C1C C6C 1.398(4)
C1C C2C 1.408(4)
C2C C3C 1.387(4)
C3C C4C 1.403(4)
C3C H3C 0.9300
C4C C5C 1.395(4)
C4C C41C 1.533(4)
C5C C6C 1.393(4)
C5C H5C 0.9300
C6C C7C 1.508(4)
C7C O8C 1.437(3)
C7C H7C1 0.9700
C7C H7C2 0.9700
O8C C9C 1.441(3)
C9C H9C1 0.9700
C9C H9C2 0.9700
C10C C11C 1.488(4)
C10C H10E 0.9700
C10C H10F 0.9700
C11C N15C 1.326(4)
C11C N12C 1.354(4)
N12C C13C 1.374(4)
N12C C12C 1.457(4)
C12C H12G 0.9600
C12C H12H 0.9600
C12C H12I 0.9600
C13C C14C 1.347(4)
C13C H13C 0.9300
C14C N15C 1.378(4)
C14C H14C 0.9300
C41C C44C 1.529(4)
C41C C43C 1.530(4)
C41C C42C 1.534(4)
C42C H42G 0.9600
C42C H42H 0.9600
C42C H42I 0.9600
C43C H43G 0.9600
C43C H43H 0.9600
C43C H43I 0.9600
C44C H44G 0.9600
C44C H44H 0.9600
C44C H44I 0.9600
O1D C1D 1.388(3)
O1D C10D 1.453(3)
C1D C2D 1.396(4)
C1D C6D 1.401(4)
C2D C3D 1.400(4)
C2D C9F 1.516(4)
C3D C4D 1.401(4)
C3D H3D 0.9300
C4D C5D 1.399(4)
C4D C41D 1.534(4)
C5D C6D 1.395(4)
C5D H5D 0.9300
C6D C7D 1.504(4)
C7D O8D 1.437(3)
C7D H7D1 0.9700
C7D H7D2 0.9700
O8D C9D 1.443(3)
C9D C2E 1.515(4)
C9D H9D1 0.9700
C9D H9D2 0.9700
C10D C11D 1.484(4)
C10D H10G 0.9700
C10D H10H 0.9700
C11D N15D 1.312(4)
C11D N12D 1.357(4)
N12D C13D 1.380(4)
N12D C12D 1.469(4)
C12D H12J 0.9600
C12D H12K 0.9600
C12D H12L 0.9600
C13D C14D 1.340(5)
C13D H13D 0.9300
C14D N15D 1.381(4)
C14D H14D 0.9300
C41D C44D 1.528(4)
C41D C42D 1.531(4)
C41D C43D 1.534(4)
C42D H42J 0.9600
C42D H42K 0.9600
C42D H42L 0.9600
C43D H43J 0.9600
C43D H43K 0.9600
C43D H43L 0.9600
C44D H44J 0.9600
C44D H44K 0.9600
C44D H44L 0.9600
O1E C1E 1.393(3)
O1E C10E 1.443(3)
C1E C6E 1.390(4)
C1E C2E 1.405(4)
C2E C3E 1.382(4)
C3E C4E 1.407(4)
C3E H3E 0.9300
C4E C5E 1.386(4)
C4E C41E 1.530(4)
C5E C6E 1.401(4)
C5E H5E 0.9300
C6E C7E 1.511(4)
C7E O8E 1.426(3)
C7E H7E1 0.9700
C7E H7E2 0.9700
O8E C9E 1.432(3)
C9E C2F 1.516(4)
C9E H9E1 0.9700
C9E H9E2 0.9700
C10E C11E 1.486(4)
C10E H10I 0.9700
C10E H10J 0.9700
C11E N15E 1.327(3)
C11E N12E 1.358(3)
N12E C13E 1.373(4)
N12E C12E 1.464(3)
C12E H12M 0.9600
C12E H12N 0.9600
C12E H12O 0.9600
C13E C14E 1.357(4)
C13E H13E 0.9300
C14E N15E 1.379(4)
C14E H14E 0.9300
C41E C42E 1.532(4)
C41E C43E 1.538(4)
C41E C44E 1.539(4)
C42E H42M 0.9600
C42E H42N 0.9600
C42E H42O 0.9600
C43E H43M 0.9600
C43E H43N 0.9600
C43E H43O 0.9600
C44E H44M 0.9600
C44E H44N 0.9600
C44E H44O 0.9600
O1F C1F 1.389(3)
O1F C10F 1.458(3)
C1F C6F 1.393(4)
C1F C2F 1.404(4)
C2F C3F 1.392(4)
C3F C4F 1.399(4)
C3F H3F 0.9300
C4F C5F 1.398(4)
C4F C41F 1.530(4)
C5F C6F 1.386(4)
C5F H5F 0.9300
C6F C7F 1.507(4)
C7F O8F 1.435(3)
C7F H7F1 0.9700
C7F H7F2 0.9700
O8F C9F 1.439(3)
C9F H9F1 0.9700
C9F H9F2 0.9700
C10F C11F 1.477(4)
C10F H10K 0.9700
C10F H10L 0.9700
C11F N15F 1.327(4)
C11F N12F 1.368(4)
N12F C13F 1.374(4)
N12F C12F 1.456(4)
C12F H12P 0.9600
C12F H12Q 0.9600
C12F H12R 0.9600
C13F C14F 1.355(5)
C13F H13F 0.9300
C14F N15F 1.379(4)
C14F H14F 0.9300
C41F C43F 1.529(4)
C41F C42F 1.532(4)
C41F C44F 1.537(4)
C42F H42P 0.9600
C42F H42Q 0.9600
C42F H42R 0.9600
C43F H43P 0.9600
C43F H43Q 0.9600
C43F H43R 0.9600
C44F H44P 0.9600
C44F H44Q 0.9600
C44F H44R 0.9600
O1S H1SA 0.865(10)
O1S H1SB 0.856(10)
O2S H2SA 0.859(10)
O2S H2SB 0.852(10)

loop_
_geom_hbond_atom_site_label_D
_geom_hbond_atom_site_label_H
_geom_hbond_atom_site_label_A
_geom_hbond_distance_DH
_geom_hbond_distance_HA
_geom_hbond_distance_DA
_geom_hbond_angle_DHA
_geom_hbond_site_symmetry_A
O1S H1SA O8C 0.865(10) 2.104(12) 2.965(3) 174(4) .
O1S H1SB N15C 0.856(10) 2.123(12) 2.973(4) 172(3) 2_546
O2S H2SA O8F 0.859(10) 2.115(15) 2.958(3) 167(4) .
O2S H2SB N15F 0.852(10) 2.144(12) 2.993(4) 174(4) 2

loop_
_geom_torsion_atom_site_label_1
_geom_torsion_atom_site_label_2
_geom_torsion_atom_site_label_3
_geom_torsion_atom_site_label_4
_geom_torsion
C10A O1A C1A C2A -78.7(3)
C10A O1A C1A C6A 105.3(3)
O1A C1A C2A C3A -176.1(2)
C6A C1A C2A C3A -0.3(4)
O1A C1A C2A C9C 4.9(4)
C6A C1A C2A C9C -179.3(2)
C1A C2A C3A C4A 0.7(4)
C9C C2A C3A C4A 179.7(2)
C2A C3A C4A C5A -0.5(4)
C2A C3A C4A C41A 179.5(2)
C3A C4A C5A C6A -0.1(4)
C41A C4A C5A C6A 179.9(3)
C4A C5A C6A C1A 0.5(4)
C4A C5A C6A C7A 179.0(2)
C2A C1A C6A C5A -0.3(4)
O1A C1A C6A C5A 175.7(2)
C2A C1A C6A C7A -178.9(2)
O1A C1A C6A C7A -2.9(4)
C5A C6A C7A O8A 117.3(3)
C1A C6A C7A O8A -64.2(3)
C6A C7A O8A C9A -76.8(3)
C7A O8A C9A C2B 147.8(2)
C1A O1A C10A C11A 171.9(2)
O1A C10A C11A N15A -98.8(3)
O1A C10A C11A N12A 81.2(3)
N15A C11A N12A C13A 0.4(3)
C10A C11A N12A C13A -179.6(3)
N15A C11A N12A C12A 178.6(3)
C10A C11A N12A C12A -1.4(5)
C11A N12A C13A C14A -0.7(4)
C12A N12A C13A C14A -179.0(3)
N12A C13A C14A N15A 0.8(4)
N12A C11A N15A C14A 0.1(3)
C10A C11A N15A C14A -179.9(3)
C13A C14A N15A C11A -0.6(4)
C5A C4A C41A C42A 15.5(4)
C3A C4A C41A C42A -164.5(2)
C5A C4A C41A C43A -105.9(3)
C3A C4A C41A C43A 74.1(3)
C5A C4A C41A C44A 135.9(3)
C3A C4A C41A C44A -44.2(3)
C10B O1B C1B C6B 101.0(3)
C10B O1B C1B C2B -84.1(3)
O1B C1B C2B C3B -174.3(2)
C6B C1B C2B C3B 0.5(4)
O1B C1B C2B C9A -0.2(4)
C6B C1B C2B C9A 174.6(2)
O8A C9A C2B C3B 83.0(3)
O8A C9A C2B C1B -91.0(3)
C1B C2B C3B C4B 0.0(4)
C9A C2B C3B C4B -174.1(3)
C2B C3B C4B C5B -0.6(4)
C2B C3B C4B C41B 178.6(2)
C3B C4B C5B C6B 0.7(4)
C41B C4B C5B C6B -178.5(3)
O1B C1B C6B C5B 174.4(2)
C2B C1B C6B C5B -0.4(4)
O1B C1B C6B C7B -4.0(4)
C2B C1B C6B C7B -178.7(3)
C4B C5B C6B C1B -0.2(4)
C4B C5B C6B C7B 178.1(3)
C1B C6B C7B O8B 142.3(3)
C5B C6B C7B O8B -36.0(4)
C6B C7B O8B C9B -177.6(2)
C7B O8B C9B C2C 60.0(3)
C1B O1B C10B C11B -91.8(3)
O1B C10B C11B N15B 118.5(3)
O1B C10B C11B N12B -62.4(4)
N15B C11B N12B C13B -0.7(3)
C10B C11B N12B C13B -179.9(3)
N15B C11B N12B C12B -179.0(3)
C10B C11B N12B C12B 1.8(4)
C11B N12B C13B C14B 0.6(3)
C12B N12B C13B C14B 178.9(3)
N12B C13B C14B N15B -0.4(4)
N12B C11B N15B C14B 0.5(3)
C10B C11B N15B C14B 179.7(3)
C13B C14B N15B C11B -0.1(4)
C5B C4B C41B C44B 119.5(3)
C3B C4B C41B C44B -59.5(3)
C5B C4B C41B C43B -0.9(4)
C3B C4B C41B C43B 180.0(3)
C5B C4B C41B C42B -121.1(3)
C3B C4B C41B C42B 59.8(3)
C10C O1C C1C C6C -86.9(3)
C10C O1C C1C C2C 97.2(3)
O1C C1C C2C C3C -179.0(2)
C6C C1C C2C C3C 5.2(4)
O1C C1C C2C C9B 1.4(4)
C6C C1C C2C C9B -174.4(2)
O8B C9B C2C C3C -137.6(3)
O8B C9B C2C C1C 42.0(4)
C1C C2C C3C C4C 0.1(4)
C9B C2C C3C C4C 179.7(3)
C2C C3C C4C C5C -4.3(4)
C2C C3C C4C C41C 175.8(2)
C3C C4C C5C C6C 3.4(4)
C41C C4C C5C C6C -176.8(2)
C4C C5C C6C C1C 1.7(4)
C4C C5C C6C C7C -170.7(2)
O1C C1C C6C C5C 178.0(2)
C2C C1C C6C C5C -6.1(4)
O1C C1C C6C C7C -9.5(4)
C2C C1C C6C C7C 166.4(2)
C5C C6C C7C O8C 88.0(3)
C1C C6C C7C O8C -84.3(3)
C6C C7C O8C C9C 168.6(2)
C7C O8C C9C C2A -165.7(2)
C1A C2A C9C O8C 106.3(3)
C3A C2A C9C O8C -72.7(3)
C1C O1C C10C C11C -88.0(3)
O1C C10C C11C N15C 112.9(3)
O1C C10C C11C N12C -64.2(4)
N15C C11C N12C C13C -0.6(3)
C10C C11C N12C C13C 176.9(3)
N15C C11C N12C C12C 178.4(3)
C10C C11C N12C C12C -4.2(5)
C11C N12C C13C C14C 0.9(3)
C12C N12C C13C C14C -178.1(3)
N12C C13C C14C N15C -0.9(4)
N12C C11C N15C C14C 0.0(3)
C10C C11C N15C C14C -177.3(3)
C13C C14C N15C C11C 0.6(4)
C5C C4C C41C C44C -119.1(3)
C3C C4C C41C C44C 60.7(3)
C5C C4C C41C C43C 2.1(4)
C3C C4C C41C C43C -178.0(3)
C5C C4C C41C C42C 121.5(3)
C3C C4C C41C C42C -58.6(3)
C10D O1D C1D C2D 80.7(3)
C10D O1D C1D C6D -104.7(3)
O1D C1D C2D C3D 175.5(2)
C6D C1D C2D C3D 1.0(4)
O1D C1D C2D C9F -6.5(4)
C6D C1D C2D C9F 178.9(2)
C1D C2D C3D C4D -0.4(4)
C9F C2D C3D C4D -178.4(2)
C2D C3D C4D C5D 0.0(4)
C2D C3D C4D C41D 178.2(2)
C3D C4D C5D C6D -0.2(4)
C41D C4D C5D C6D -178.3(3)
C4D C5D C6D C1D 0.8(4)
C4D C5D C6D C7D -178.3(3)
O1D C1D C6D C5D -175.8(2)
C2D C1D C6D C5D -1.2(4)
O1D C1D C6D C7D 3.3(4)
C2D C1D C6D C7D 177.9(2)
C5D C6D C7D O8D -116.1(3)
C1D C6D C7D O8D 64.8(3)
C6D C7D O8D C9D 78.4(3)
C7D O8D C9D C2E -147.3(2)
C1D O1D C10D C11D -172.9(2)
O1D C10D C11D N15D 98.6(3)
O1D C10D C11D N12D -79.0(4)
N15D C11D N12D C13D 0.1(4)
C10D C11D N12D C13D 177.9(3)
N15D C11D N12D C12D -179.8(4)
C10D C11D N12D C12D -1.9(6)
C11D N12D C13D C14D 0.0(4)
C12D N12D C13D C14D 179.9(4)
N12D C13D C14D N15D -0.1(4)
N12D C11D N15D C14D -0.2(4)
C10D C11D N15D C14D -178.0(3)
C13D C14D N15D C11D 0.2(4)
C5D C4D C41D C44D -136.9(3)
C3D C4D C41D C44D 45.1(3)
C5D C4D C41D C42D -15.8(4)
C3D C4D C41D C42D 166.2(3)
C5D C4D C41D C43D 104.5(3)
C3D C4D C41D C43D -73.5(3)
C10E O1E C1E C6E -100.4(3)
C10E O1E C1E C2E 83.9(3)
C6E C1E C2E C3E 0.5(4)
O1E C1E C2E C3E 176.1(2)
C6E C1E C2E C9D -174.2(2)
O1E C1E C2E C9D 1.5(4)
O8D C9D C2E C3E -88.5(3)
O8D C9D C2E C1E 86.0(3)
C1E C2E C3E C4E -0.3(4)
C9D C2E C3E C4E 174.3(3)
C2E C3E C4E C5E 0.1(4)
C2E C3E C4E C41E -178.3(3)
C3E C4E C5E C6E -0.1(4)
C41E C4E C5E C6E 178.2(3)
O1E C1E C6E C5E -176.0(2)
C2E C1E C6E C5E -0.4(4)
O1E C1E C6E C7E 3.0(4)
C2E C1E C6E C7E 178.6(2)
C4E C5E C6E C1E 0.3(4)
C4E C5E C6E C7E -178.7(3)
C1E C6E C7E O8E -144.3(2)
C5E C6E C7E O8E 34.7(3)
C6E C7E O8E C9E -179.4(2)
C7E O8E C9E C2F -56.5(3)
C1E O1E C10E C11E 82.2(3)
O1E C10E C11E N15E -109.5(3)
O1E C10E C11E N12E 67.4(4)
N15E C11E N12E C13E 1.4(3)
C10E C11E N12E C13E -175.8(3)
N15E C11E N12E C12E 177.6(3)
C10E C11E N12E C12E 0.4(4)
C11E N12E C13E C14E -1.3(3)
C12E N12E C13E C14E -177.5(3)
N12E C13E C14E N15E 0.8(3)
N12E C11E N15E C14E -1.0(3)
C10E C11E N15E C14E 176.3(3)
C13E C14E N15E C11E 0.1(3)
C5E C4E C41E C42E 124.6(3)
C3E C4E C41E C42E -57.1(3)
C5E C4E C41E C43E 3.4(4)
C3E C4E C41E C43E -178.3(3)
C5E C4E C41E C44E -116.0(3)
C3E C4E C41E C44E 62.3(3)
C10F O1F C1F C6F 87.0(3)
C10F O1F C1F C2F -97.3(3)
O1F C1F C2F C3F 179.9(2)
C6F C1F C2F C3F -4.5(4)
O1F C1F C2F C9E -1.0(4)
C6F C1F C2F C9E 174.6(2)
O8E C9E C2F C3F 136.9(3)
O8E C9E C2F C1F -42.1(4)
C1F C2F C3F C4F -0.2(4)
C9E C2F C3F C4F -179.3(2)
C2F C3F C4F C5F 3.8(4)
C2F C3F C4F C41F -176.8(2)
C3F C4F C5F C6F -2.9(4)
C41F C4F C5F C6F 177.7(2)
C4F C5F C6F C1F -1.5(4)
C4F C5F C6F C7F 170.3(2)
O1F C1F C6F C5F -179.0(2)
C2F C1F C6F C5F 5.3(4)
O1F C1F C6F C7F 9.1(4)
C2F C1F C6F C7F -166.6(2)
C5F C6F C7F O8F -88.6(3)
C1F C6F C7F O8F 83.2(3)
C6F C7F O8F C9F -169.0(2)
C7F O8F C9F C2D 167.0(2)
C1D C2D C9F O8F -105.3(3)
C3D C2D C9F O8F 72.6(3)
C1F O1F C10F C11F 85.1(3)
O1F C10F C11F N15F -111.8(3)
O1F C10F C11F N12F 66.4(4)
N15F C11F N12F C13F 1.2(3)
C10F C11F N12F C13F -177.4(3)
N15F C11F N12F C12F -178.4(3)
C10F C11F N12F C12F 3.1(5)
C11F N12F C13F C14F -1.0(4)
C12F N12F C13F C14F 178.6(3)
N12F C13F C14F N15F 0.5(4)
N12F C11F N15F C14F -0.8(3)
C10F C11F N15F C14F 177.6(3)
C13F C14F N15F C11F 0.2(4)
C5F C4F C41F C43F -6.2(4)
C3F C4F C41F C43F 174.4(3)
C5F C4F C41F C42F -125.9(3)
C3F C4F C41F C42F 54.7(3)
C5F C4F C41F C44F 114.4(3)
C3F C4F C41F C44F -64.9(3)
